data_4120036
loop_
_publ_author_name
'Alexander A. Dippold'
'Thomas M. Klap\"otke'

_publ_contact_author_address
;
Department Chemie
Ludwig-Maximilians Universit\"at
Butenandtstra\&se 5-13 (Haus D)
D-81377 M\"unchen
Bundesrepublik Deutschland
;
_publ_contact_author_email tmk@cup.uni-muenchen.de
_publ_contact_author_fax +49-89-2180-77491
_publ_contact_author_name 'Thomas M. Klapo\"tke'
_publ_contact_author_phone +49-89-2180-77492
_publ_section_title
;
 A Study of Dinitro-bis-1,2,4-triazole-1,1'-diol and Derivatives: Design
 of High-Performance Insensitive Energetic Materials by the Introduction
 of N-Oxides
;
_journal_name_full 'Journal of the American Chemical Society'
_journal_page_first 9931
_journal_page_last 9938
_journal_paper_doi 10.1021/ja404164j
_journal_volume 135
_journal_year 2013
_chemical_formula_moiety 'C4 N8 O6, 2(C H6 N3)'
_chemical_formula_sum 'C6 H12 N14 O6'
_chemical_formula_weight 376.250
_chemical_name_common (G)2-DNBTO
_chemical_name_systematic 'diguanidinium 3,3-dinitro-5,5-bis-1,2,4-triazole-1,1-diolate'
_space_group_IT_number 14
_symmetry_cell_setting monoclinic
_symmetry_space_group_name_Hall '-P 2ybc'
_symmetry_space_group_name_H-M 'P 1 21/c 1'
_atom_sites_solution_hydrogens geom
_atom_sites_solution_primary direct
_atom_sites_solution_secondary difmap
_audit_author_name 'Alexander Dippold'
_audit_creation_date
;
'Fri Sep 09 08:51:12 2011'
;
_audit_creation_method SHELXL-97
_cell_angle_alpha 90.00
_cell_angle_beta 95.64(3)
_cell_angle_gamma 90.00
_cell_formula_units_Z 2
_cell_length_a 3.5347(12)
_cell_length_b 21.663(5)
_cell_length_c 9.173(3)
_cell_measurement_reflns_used 503
_cell_measurement_temperature 173(2)
_cell_measurement_theta_max 33.4800
_cell_measurement_theta_min 4.3668
_cell_volume 699.0(4)
_computing_cell_refinement
;
CrysAlisPro, Agilent Technologies,
Version 1.171.35.11 (release 16-05-2011 CrysAlis171 .NET)
(compiled May 16 2011,17:55:39)
;
_computing_data_collection
;
CrysAlisPro, Agilent Technologies,
Version 1.171.35.11 (release 16-05-2011 CrysAlis171 .NET)
(compiled May 16 2011,17:55:39)
;
_computing_data_reduction
;
CrysAlisPro, Agilent Technologies,
Version 1.171.35.11 (release 16-05-2011 CrysAlis171 .NET)
(compiled May 16 2011,17:55:39)
;
_computing_molecular_graphics
;
'ORTEP (M. N. Burnett, C. K. Johnson, ORTEP-III: Oak Ridge Thermal Ellipsoid
;
_computing_publication_material 'PLATON (A. L. Spek, Acta Crystallogr, Sect. A, 1990, 46, C34, 1995 version).'
_computing_structure_refinement 'SHELXL-97 (Sheldrick, 1997)'
_computing_structure_solution SIR-97
_diffrn_ambient_temperature 173(2)
_diffrn_detector_area_resol_mean 15.9809
_diffrn_measured_fraction_theta_full 0.993
_diffrn_measured_fraction_theta_max 0.993
_diffrn_measurement_details
;
  1 omega   -1.00  103.00   1.0000   73.0000
omega____ theta____ kappa____ phi______ frames
    -       32.0000   79.0000    0.0000 104

  2 omega   -1.00  103.00   1.0000   73.0000
omega____ theta____ kappa____ phi______ frames
    -       32.0000   79.0000  120.0000 104

  3 omega  -65.00   39.00   1.0000   73.0000
omega____ theta____ kappa____ phi______ frames
    -      -32.0000   80.0000  250.0000 104

;
_diffrn_measurement_device 'CCD camera on \k-goniostat'
_diffrn_measurement_device_type KappaCCD
_diffrn_measurement_method omega-scan
_diffrn_orient_matrix_UB_11 0.0427698000
_diffrn_orient_matrix_UB_12 -0.0270081000
_diffrn_orient_matrix_UB_13 0.0421772000
_diffrn_orient_matrix_UB_21 0.1962038000
_diffrn_orient_matrix_UB_22 0.0043486000
_diffrn_orient_matrix_UB_23 -0.0074162000
_diffrn_orient_matrix_UB_31 0.0179260000
_diffrn_orient_matrix_UB_32 0.0180203000
_diffrn_orient_matrix_UB_33 0.0647881000
_diffrn_radiation_collimation 0.5
_diffrn_radiation_monochromator graphite
_diffrn_radiation_source 'fine-focus sealed tube'
_diffrn_radiation_type 'Mo K\a'
_diffrn_radiation_wavelength 0.71073
_diffrn_reflns_av_R_equivalents 0.0778
_diffrn_reflns_av_sigmaI/netI 0.1267
_diffrn_reflns_limit_h_max 3
_diffrn_reflns_limit_h_min -4
_diffrn_reflns_limit_k_max 26
_diffrn_reflns_limit_k_min -26
_diffrn_reflns_limit_l_max 10
_diffrn_reflns_limit_l_min -11
_diffrn_reflns_number 3510
_diffrn_reflns_theta_full 26.00
_diffrn_reflns_theta_max 26.00
_diffrn_reflns_theta_min 4.38
_diffrn_source_current 40
_diffrn_source_type 'Spellman generator'
_diffrn_source_voltage 50
_exptl_absorpt_coefficient_mu 0.156
_exptl_absorpt_correction_T_max 1.00000
_exptl_absorpt_correction_T_min 0.18726
_exptl_absorpt_correction_type multi-scan
_exptl_absorpt_process_details
;
CrysAlisPro, Agilent Technologies,
Version 1.171.35.11 (release 16-05-2011 CrysAlis171 .NET)
(compiled May 16 2011,17:55:39)
empirical absorption correction using spherical harmonics,
 implemented in SCALE3 ABSPACK scaling algorithm.
;
_exptl_crystal_colour yellow
_exptl_crystal_density_diffrn 1.7877(10)
_exptl_crystal_description rod
_exptl_crystal_F_000 388
_exptl_crystal_size_max 0.35
_exptl_crystal_size_mid 0.05
_exptl_crystal_size_min 0.01
_refine_diff_density_max 0.342
_refine_diff_density_min -0.326
_refine_diff_density_rms 0.083
_refine_ls_extinction_method none
_refine_ls_goodness_of_fit_ref 0.992
_refine_ls_hydrogen_treatment mixed
_refine_ls_matrix_type full
_refine_ls_number_parameters 136
_refine_ls_number_reflns 1369
_refine_ls_number_restraints 0
_refine_ls_restrained_S_all 0.992
_refine_ls_R_factor_all 0.1288
_refine_ls_R_factor_gt 0.0675
_refine_ls_shift/su_max 0.000
_refine_ls_shift/su_mean 0.000
_refine_ls_structure_factor_coef Fsqd
_refine_ls_weighting_details 'calc w=1/[\s^2^(Fo^2^)+(0.0458P)^2^+0.0000P] where P=(Fo^2^+2Fc^2^)/3'
_refine_ls_weighting_scheme calc
_refine_ls_wR_factor_gt 0.1301
_refine_ls_wR_factor_ref 0.1622
_reflns_number_gt 754
_reflns_number_total 1369
_reflns_threshold_expression >2\s(I)
_cod_data_source_file ja404164j_si_005.cif
_cod_data_source_block manuscript
_cod_database_code 4120036

loop_
_symmetry_equiv_pos_as_xyz
'x, y, z'
'-x, y+1/2, -z+1/2'
'-x, -y, -z'
'x, -y-1/2, z-1/2'

loop_
_atom_site_label
_atom_site_type_symbol
_atom_site_fract_x
_atom_site_fract_y
_atom_site_fract_z
_atom_site_U_iso_or_equiv
_atom_site_adp_type
_atom_site_occupancy
_atom_site_symmetry_multiplicity
_atom_site_calc_flag
O1 O 0.0287(9) 0.22408(12) 0.6583(3) 0.0345(9) Uani 1 1 d
O2 O 0.2477(9) 0.20750(13) 0.4480(3) 0.0351(9) Uani 1 1 d
O3 O -0.2479(9) 0.00486(12) 0.7588(3) 0.0347(9) Uani 1 1 d
N1 N -0.1318(10) 0.04267(15) 0.6635(3) 0.0227(8) Uani 1 1 d
N2 N -0.1165(10) 0.10390(14) 0.6904(3) 0.0232(8) Uani 1 1 d
N3 N 0.0977(10) 0.08405(15) 0.4684(3) 0.0222(8) Uani 1 1 d
N4 N 0.1066(10) 0.18997(15) 0.5574(4) 0.0247(9) Uani 1 1 d
C1 C -0.0076(11) 0.03114(17) 0.5303(4) 0.0194(9) Uani 1 1 d
C2 C 0.0226(12) 0.12459(18) 0.5703(4) 0.0215(10) Uani 1 1 d
N5 N 0.5493(11) 0.16207(19) -0.0486(4) 0.0283(10) Uani 1 1 d
N6 N 0.6821(11) 0.06541(16) 0.0395(4) 0.0280(9) Uani 1 1 d
N7 N 0.4439(12) 0.13806(18) 0.1866(4) 0.0315(10) Uani 1 1 d
C3 C 0.5547(12) 0.12213(19) 0.0598(4) 0.0229(10) Uani 1 1 d
H5A H 0.608(13) 0.1507(19) -0.124(4) 0.028 Uiso 1 1 d
H5B H 0.432(12) 0.198(2) -0.041(4) 0.028 Uiso 1 1 d
H6A H 0.750(12) 0.0523(18) -0.053(5) 0.028 Uiso 1 1 d
H6B H 0.696(12) 0.0410(19) 0.118(4) 0.028 Uiso 1 1 d
H7A H 0.369(13) 0.1742(19) 0.195(5) 0.028 Uiso 1 1 d
H7B H 0.401(13) 0.1097(18) 0.245(4) 0.028 Uiso 1 1 d

loop_
_atom_site_aniso_label
_atom_site_aniso_U_11
_atom_site_aniso_U_22
_atom_site_aniso_U_33
_atom_site_aniso_U_23
_atom_site_aniso_U_13
_atom_site_aniso_U_12
O1 0.054(2) 0.0228(17) 0.0268(18) -0.0076(13) 0.0031(16) -0.0006(15)
O2 0.050(2) 0.0267(17) 0.0295(17) 0.0025(14) 0.0102(17) -0.0078(16)
O3 0.047(2) 0.0285(18) 0.0290(18) 0.0024(14) 0.0061(16) -0.0063(16)
N1 0.025(2) 0.0199(18) 0.023(2) 0.0017(15) -0.0005(17) -0.0042(16)
N2 0.022(2) 0.0199(18) 0.0253(18) -0.0030(15) -0.0071(16) -0.0027(16)
N3 0.025(2) 0.0188(18) 0.0217(18) 0.0005(14) -0.0041(16) -0.0008(15)
N4 0.026(2) 0.0202(19) 0.026(2) -0.0026(16) -0.0042(18) -0.0016(16)
C1 0.017(2) 0.020(2) 0.020(2) 0.0033(17) -0.0039(18) 0.0013(18)
C2 0.021(2) 0.021(2) 0.021(2) -0.0018(17) -0.0021(19) 0.0002(19)
N5 0.031(2) 0.027(2) 0.027(2) -0.0022(18) 0.0038(19) 0.0096(18)
N6 0.037(2) 0.024(2) 0.022(2) 0.0019(16) 0.0027(19) 0.0022(18)
N7 0.040(3) 0.029(2) 0.024(2) -0.0043(17) -0.001(2) 0.002(2)
C3 0.020(2) 0.026(2) 0.022(2) -0.0010(18) -0.0036(19) -0.0043(19)

loop_
_atom_type_symbol
_atom_type_description
_atom_type_scat_dispersion_real
_atom_type_scat_dispersion_imag
_atom_type_scat_source
C C 0.0033 0.0016 'International Tables Vol C Tables 4.2.6.8 and 6.1.1.4'
H H 0.0000 0.0000 'International Tables Vol C Tables 4.2.6.8 and 6.1.1.4'
N N 0.0061 0.0033 'International Tables Vol C Tables 4.2.6.8 and 6.1.1.4'
O O 0.0106 0.0060 'International Tables Vol C Tables 4.2.6.8 and 6.1.1.4'

loop_
_geom_angle_atom_site_label_1
_geom_angle_atom_site_label_2
_geom_angle_atom_site_label_3
_geom_angle
_geom_angle_site_symmetry_3
O3 N1 N2 120.6(3) .
O3 N1 C1 129.9(3) .
N2 N1 C1 109.5(3) .
C2 N2 N1 101.0(3) .
C2 N3 C1 100.6(3) .
O2 N4 O1 124.5(3) .
O2 N4 C2 118.2(3) .
O1 N4 C2 117.3(3) .
N3 C1 N1 110.4(3) .
N3 C1 C1 127.1(5) 3_556
N1 C1 C1 122.5(4) 3_556
N2 C2 N3 118.5(4) .
N2 C2 N4 119.4(3) .
N3 C2 N4 122.0(4) .
C3 N5 H5A 118(3) .
C3 N5 H5B 119(3) .
H5A N5 H5B 121(4) .
C3 N6 H6A 121(2) .
C3 N6 H6B 115(3) .
H6A N6 H6B 123(4) .
C3 N7 H7A 117(3) .
C3 N7 H7B 118(3) .
H7A N7 H7B 123(4) .
N7 C3 N5 120.9(4) .
N7 C3 N6 120.2(4) .
N5 C3 N6 118.8(4) .

loop_
_geom_bond_atom_site_label_1
_geom_bond_atom_site_label_2
_geom_bond_distance
_geom_bond_site_symmetry_2
O1 N4 1.236(4) .
O2 N4 1.224(4) .
O3 N1 1.294(4) .
N1 N2 1.349(4) .
N1 C1 1.362(5) .
N2 C2 1.328(5) .
N3 C2 1.328(5) .
N3 C1 1.348(5) .
N4 C2 1.454(5) .
C1 C1 1.462(7) 3_556
N5 C3 1.317(5) .
N5 H5A 0.78(4) .
N5 H5B 0.88(4) .
N6 C3 1.328(5) .
N6 H6A 0.95(4) .
N6 H6B 0.89(4) .
N7 C3 1.310(5) .
N7 H7A 0.83(4) .
N7 H7B 0.84(4) .

loop_
_geom_torsion_atom_site_label_1
_geom_torsion_atom_site_label_2
_geom_torsion_atom_site_label_3
_geom_torsion_atom_site_label_4
_geom_torsion
_geom_torsion_site_symmetry_4
O3 N1 N2 C2 178.5(4) .
C1 N1 N2 C2 -0.8(4) .
C2 N3 C1 N1 -0.8(4) .
C2 N3 C1 C1 -180.0(5) 3_556
O3 N1 C1 N3 -178.1(4) .
N2 N1 C1 N3 1.1(5) .
O3 N1 C1 C1 1.1(8) 3_556
N2 N1 C1 C1 -179.7(4) 3_556
N1 N2 C2 N3 0.3(5) .
N1 N2 C2 N4 -176.5(3) .
C1 N3 C2 N2 0.3(5) .
C1 N3 C2 N4 177.1(4) .
O2 N4 C2 N2 177.3(4) .
O1 N4 C2 N2 -2.8(6) .
O2 N4 C2 N3 0.6(6) .
O1 N4 C2 N3 -179.5(4) .
